data_1572811
loop_
_publ_author_name
'Grauer, Maxim'
'Benndorf, Christopher'
'Rohr, Valentin'
'Paulmann, Carsten'
'Oeckler, Oliver'

_publ_contact_author
;
 Prof. Dr. 'Oliver Oeckler'
 Institute for Mineralogy, Crystallography and Materials Science
 Faculty of Chemistry and Mineralogy
 Leipzig University
 Scharnhorststr. 20
 04275 Leipzig, Germany
;
_publ_section_title
;
 Investigations of Some Disordered Quaternary Compounds in the Systems
 Ag/Pb/Sb/Se and Ag/Pb/Sb/Te
;
_journal_issue 9
_journal_name_full Crystals
_journal_page_first 789
_journal_paper_doi 10.3390/cryst14090789
_journal_volume 14
_journal_year 2024
_chemical_formula_moiety 'Ag0.38 Pb0.25 Sb2.38 Te4'
_chemical_formula_sum 'Ag0.38 Pb0.25 Sb2.38 Te4'
_chemical_formula_weight 892.19
_chemical_name_common 'silver lead antimony telluride'
_chemical_name_systematic 'silver lead antimony telluride'
_space_group_crystal_system trigonal
_space_group_IT_number 166
_space_group_name_Hall '-R 3 2"'
_space_group_name_H-M_alt 'R -3 m :H'
_atom_sites_solution_hydrogens none
_atom_sites_solution_primary direct
_atom_sites_solution_secondary none
_audit_creation_method SHELXL-2017/1
_cell_angle_alpha 90
_cell_angle_beta 90
_cell_angle_gamma 120
_cell_formula_units_Z 3
_cell_length_a 4.2887(1)
_cell_length_b 4.2887(1)
_cell_length_c 41.544(1)
_cell_measurement_reflns_used 2147
_cell_measurement_temperature 295(2)
_cell_measurement_theta_max 23.5620
_cell_measurement_theta_min 2.0610
_cell_volume 661.74(3)
_computing_cell_refinement 'CrysAlisPro 1.171.41.123a (Rigaku Oxford Diffraction, 2022)'
_computing_data_collection manual
_computing_data_reduction 'CrysAlisPro 1.171.41.123a (Rigaku Oxford Diffraction, 2022)'
_computing_molecular_graphics 'Diamond Version 4.6.3 (Brandenburg, 2020)'
_computing_structure_refinement 'SHELXL-2017/1 (Sheldrick, 2017)'
_computing_structure_solution 'SHELXs-2017/1 (Sheldrick, 2017)'
_diffrn_ambient_temperature 295(2)
_diffrn_detector 'Pilatus CdTe 1M'
_diffrn_detector_area_resol_mean 5.8140
_diffrn_measured_fraction_theta_full 0.995
_diffrn_measured_fraction_theta_max 0.980
_diffrn_measurement_device 'Four circle Kappa diffractometer with Euler cradle'
_diffrn_measurement_device_type 'Huber heavy-duty goniometer'
_diffrn_measurement_method 'oscillation \w scan'
_diffrn_radiation_monochromator 'Water cooled Double Crystal Monochromator Si(111)'
_diffrn_radiation_type synchrotron
_diffrn_radiation_wavelength 0.500
_diffrn_reflns_av_R_equivalents 0.0278
_diffrn_reflns_av_unetI/netI 0.0139
_diffrn_reflns_Laue_measured_fraction_full 0.995
_diffrn_reflns_Laue_measured_fraction_max 0.980
_diffrn_reflns_limit_h_max 5
_diffrn_reflns_limit_h_min -5
_diffrn_reflns_limit_k_max 6
_diffrn_reflns_limit_k_min -6
_diffrn_reflns_limit_l_max 56
_diffrn_reflns_limit_l_min -56
_diffrn_reflns_number 3975
_diffrn_reflns_point_group_measured_fraction_full 0.995
_diffrn_reflns_point_group_measured_fraction_max 0.980
_diffrn_reflns_theta_full 17.458
_diffrn_reflns_theta_max 20.586
_diffrn_reflns_theta_min 2.069
_diffrn_source 'DESY PetraIII P24'
_exptl_absorpt_coefficient_mu 9.902
_exptl_absorpt_correction_T_max 0.529
_exptl_absorpt_correction_T_min 0.478
_exptl_absorpt_correction_type multi-scan
_exptl_absorpt_process_details 'SADABS V2014/4 (Bruker AXS Inc.)'
_exptl_crystal_colour 'metallic grey'
_exptl_crystal_density_diffrn 6.716
_exptl_crystal_description plate
_exptl_crystal_F_000 1102
_exptl_crystal_size_max 0.150
_exptl_crystal_size_mid 0.100
_exptl_crystal_size_min 0.010
_exptl_transmission_factor_max 0.5292
_exptl_transmission_factor_min 0.4780
_refine_diff_density_max 2.126
_refine_diff_density_min -2.081
_refine_diff_density_rms 0.227
_refine_ls_extinction_coef 0.00110(19)
_refine_ls_extinction_expression Fc^*^=kFc[1+0.001xFc^2^\l^3^/sin(2\q)]^-1/4^
_refine_ls_extinction_method 'SHELXL-2017/1 (Sheldrick 2017)'
_refine_ls_goodness_of_fit_ref 1.134
_refine_ls_hydrogen_treatment undef
_refine_ls_matrix_type full
_refine_ls_number_parameters 19
_refine_ls_number_reflns 294
_refine_ls_number_restraints 3
_refine_ls_restrained_S_all 1.128
_refine_ls_R_factor_all 0.0208
_refine_ls_R_factor_gt 0.0203
_refine_ls_shift/su_max 0.001
_refine_ls_shift/su_mean 0.000
_refine_ls_structure_factor_coef Fsqd
_refine_ls_weighting_details 'w=1/[\s^2^(Fo^2^)+(0.0361P)^2^+3.0996P] where P=(Fo^2^+2Fc^2^)/3'
_refine_ls_weighting_scheme calc
_refine_ls_wR_factor_gt 0.0599
_refine_ls_wR_factor_ref 0.0605
_reflns_Friedel_coverage 0.000
_reflns_number_gt 279
_reflns_number_total 294
_reflns_threshold_expression 'I > 2\s(I)'
_cod_data_source_file Ag0.38Pb0.25Sb2.38Te4_FINAL.cif
_cod_data_source_block Ag0.38Pb0.25Sb2.38Te4
_cod_database_code 1572811
_shelx_shelxl_version_number 2017/1
_shelx_space_group_comment
;
The symmetry employed for this shelxl refinement is uniquely defined
by the following loop, which should always be used as a source of
symmetry information in preference to the above space-group names.
They are only intended as comments.
;

loop_
_space_group_symop_operation_xyz
'x, y, z'
'-y, x-y, z'
'-x+y, -x, z'
'y, x, -z'
'x-y, -y, -z'
'-x, -x+y, -z'
'x+2/3, y+1/3, z+1/3'
'-y+2/3, x-y+1/3, z+1/3'
'-x+y+2/3, -x+1/3, z+1/3'
'y+2/3, x+1/3, -z+1/3'
'x-y+2/3, -y+1/3, -z+1/3'
'-x+2/3, -x+y+1/3, -z+1/3'
'x+1/3, y+2/3, z+2/3'
'-y+1/3, x-y+2/3, z+2/3'
'-x+y+1/3, -x+2/3, z+2/3'
'y+1/3, x+2/3, -z+2/3'
'x-y+1/3, -y+2/3, -z+2/3'
'-x+1/3, -x+y+2/3, -z+2/3'
'-x, -y, -z'
'y, -x+y, -z'
'x-y, x, -z'
'-y, -x, z'
'-x+y, y, z'
'x, x-y, z'
'-x+2/3, -y+1/3, -z+1/3'
'y+2/3, -x+y+1/3, -z+1/3'
'x-y+2/3, x+1/3, -z+1/3'
'-y+2/3, -x+1/3, z+1/3'
'-x+y+2/3, y+1/3, z+1/3'
'x+2/3, x-y+1/3, z+1/3'
'-x+1/3, -y+2/3, -z+2/3'
'y+1/3, -x+y+2/3, -z+2/3'
'x-y+1/3, x+2/3, -z+2/3'
'-y+1/3, -x+2/3, z+2/3'
'-x+y+1/3, y+2/3, z+2/3'
'x+1/3, x-y+2/3, z+2/3'

loop_
_atom_site_label
_atom_site_type_symbol
_atom_site_fract_x
_atom_site_fract_y
_atom_site_fract_z
_atom_site_U_iso_or_equiv
_atom_site_adp_type
_atom_site_occupancy
_atom_site_site_symmetry_order
_atom_site_calc_flag
_atom_site_refinement_flags_posn
_atom_site_refinement_flags_adp
_atom_site_refinement_flags_occupancy
_atom_site_disorder_assembly
_atom_site_disorder_group
Sb1 Sb 0.333333 0.666667 0.09644(2) 0.0346(2) Uani 0.8349(9) 6 d S T P . .
Pb1 Pb 0.333333 0.666667 0.09644(2) 0.0346(2) Uani 0.0767(13) 6 d S T P . .
Ag1 Ag 0.333333 0.666667 0.09644(2) 0.0346(2) Uani 0.0885(11) 6 d S T P . .
Sb2 Sb 0.000000 0.000000 0.000000 0.0291(3) Uani 0.7087(17) 12 d S T P . .
Pb2 Pb 0.000000 0.000000 0.000000 0.0291(3) Uani 0.0898(19) 12 d S T P . .
Ag2 Ag 0.000000 0.000000 0.000000 0.0291(3) Uani 0.2015(18) 12 d S T P . .
Te3 Te 0.666667 0.333333 0.04390(2) 0.0187(2) Uani 1 6 d S T P . .
Te4 Te 0.000000 0.000000 0.13540(2) 0.0248(2) Uani 1 6 d S T P . .

loop_
_atom_site_aniso_label
_atom_site_aniso_U_11
_atom_site_aniso_U_22
_atom_site_aniso_U_33
_atom_site_aniso_U_23
_atom_site_aniso_U_13
_atom_site_aniso_U_12
Sb1 0.0212(2) 0.0212(2) 0.0614(4) 0.000 0.000 0.01059(12)
Pb1 0.0212(2) 0.0212(2) 0.0614(4) 0.000 0.000 0.01059(12)
Ag1 0.0212(2) 0.0212(2) 0.0614(4) 0.000 0.000 0.01059(12)
Sb2 0.0244(3) 0.0244(3) 0.0386(4) 0.000 0.000 0.01218(14)
Pb2 0.0244(3) 0.0244(3) 0.0386(4) 0.000 0.000 0.01218(14)
Ag2 0.0244(3) 0.0244(3) 0.0386(4) 0.000 0.000 0.01218(14)
Te3 0.0174(2) 0.0174(2) 0.0214(3) 0.000 0.000 0.00871(11)
Te4 0.0189(2) 0.0189(2) 0.0366(4) 0.000 0.000 0.00944(11)

loop_
_atom_type_symbol
_atom_type_description
_atom_type_scat_dispersion_real
_atom_type_scat_dispersion_imag
_atom_type_scat_source
Ag Ag -2.9199 0.5841 'International Tables Vol C Tables 4.2.6.8 and 6.1.1.4'
Sb Sb -1.3538 0.8250 'International Tables Vol C Tables 4.2.6.8 and 6.1.1.4'
Te Te -1.2277 0.8952 'International Tables Vol C Tables 4.2.6.8 and 6.1.1.4'
Pb Pb -0.7062 5.7756 'International Tables Vol C Tables 4.2.6.8 and 6.1.1.4'

loop_
_geom_angle_atom_site_label_1
_geom_angle_atom_site_label_2
_geom_angle_atom_site_label_3
_geom_angle
_geom_angle_site_symmetry_1
_geom_angle_site_symmetry_3
_geom_angle_publ_flag
Te4 Sb1 Te4 92.913(19) . 1_565 ?
Te4 Sb1 Te4 92.913(19) . 1_665 ?
Te4 Sb1 Te4 92.912(19) 1_565 1_665 ?
Te3 Sb2 Te3 88.427(9) 19 19_665 ?
Te3 Sb2 Te3 91.573(9) 19 1_445 ?
Te3 Sb2 Te3 180.000(12) 19_665 1_445 ?
Te3 Sb2 Te3 91.573(9) 19 1_455 ?
Te3 Sb2 Te3 91.573(9) 19_665 1_455 ?
Te3 Sb2 Te3 88.427(9) 1_445 1_455 ?
Te3 Sb2 Te3 88.427(9) 19 19_655 ?
Te3 Sb2 Te3 88.427(9) 19_665 19_655 ?
Te3 Sb2 Te3 91.573(9) 1_445 19_655 ?
Te3 Sb2 Te3 180.000(12) 1_455 19_655 ?
Te3 Sb2 Te3 180.0 19 . ?
Te3 Sb2 Te3 91.574(9) 19_665 . ?
Te3 Sb2 Te3 88.426(9) 1_445 . ?
Te3 Sb2 Te3 88.426(9) 1_455 . ?
Te3 Sb2 Te3 91.574(9) 19_655 . ?
Sb2 Te3 Sb2 88.424(9) 1_655 . ?
Sb2 Te3 Sb2 88.425(9) 1_655 1_665 ?
Sb2 Te3 Sb2 88.425(9) . 1_665 ?
Sb2 Te3 Pb1 95.171(6) 1_655 1_655 ?
Sb2 Te3 Pb1 174.974(15) . 1_655 ?
Sb2 Te3 Pb1 95.172(6) 1_665 1_655 ?
Sb1 Te4 Sb1 92.913(19) . 1_445 ?
Sb1 Te4 Sb1 92.913(19) . 1_545 ?
Sb1 Te4 Sb1 92.912(19) 1_445 1_545 ?

loop_
_geom_bond_atom_site_label_1
_geom_bond_atom_site_label_2
_geom_bond_distance
_geom_bond_site_symmetry_2
_geom_bond_publ_flag
Sb1 Te4 2.9583(5) . ?
Sb1 Te4 2.9584(5) 1_565 ?
Sb1 Te4 2.9584(5) 1_665 ?
Sb2 Te3 3.0751(2) 19 ?
Sb2 Te3 3.0751(2) 19_665 ?
Sb2 Te3 3.0751(2) 1_445 ?
Sb2 Te3 3.0751(2) 1_455 ?
Sb2 Te3 3.0751(2) 19_655 ?
Sb2 Te3 3.0751(2) . ?
